data_1530601
loop_
_publ_author_name
'Polyanskaya, T.M.'
'Borisov, S.V.'
'Belov, N.V.'

_publ_section_title
;
 A new form of the Scheelite structural type: crystal structure of Nd2 W
 O6
;
_journal_name_full 'Doklady Akademii Nauk SSSR'
_journal_page_first 83
_journal_page_last 86
_journal_volume 193
_journal_year 1970
_chemical_formula_sum 'Nd2 O6 W'
_chemical_name_systematic 'Nd2 W O6'
_space_group_IT_number 15
_symmetry_space_group_name_Hall '-I 2yc'
_symmetry_space_group_name_H-M 'I 1 2/c 1'
_cell_angle_alpha 90
_cell_angle_beta 92
_cell_angle_gamma 90
_cell_formula_units_Z 8
_cell_length_a 15.92
_cell_length_b 11.39
_cell_length_c 5.508
_cell_volume 998.151
_citation_journal_id_ASTM DANKAS
_cod_data_source_file Polyanskaya_DANKAS_1970_708.cif
_cod_data_source_block Nd2O6W1
_cod_original_cell_volume 998.1506
_cod_original_sg_symbol_Hall '-C 2yc (x,y,-x+z)'
_cod_original_formula_sum 'Nd2 O6 W1'
_cod_database_code 1530601

loop_
_symmetry_equiv_pos_as_xyz
x,y,z
-x,y,-z+1/2
-x,-y,-z
x,-y,z-1/2
x+1/2,y+1/2,z+1/2
-x+1/2,y+1/2,-z+1
-x+1/2,-y+1/2,-z+1/2
x+1/2,-y+1/2,z

loop_
_atom_site_label
_atom_site_type_symbol
_atom_site_fract_x
_atom_site_fract_y
_atom_site_fract_z
_atom_site_occupancy
_atom_site_U_iso_or_equiv
O2 O-2 0.42 0.261 0.493 1 0.0
O3 O-2 0.422 0.035 0.396 1 0.0
O4 O-2 0.272 0.053 0.117 1 0.0
W1 W+6 0.1531 0.3526 0.2145 1 0.0
O1 O-2 0.407 0.519 0.485 1 0.0
O5 O-2 0.27 0.205 0.487 1 0.0
Nd2 Nd+3 0.1731 0.8845 0.2859 1 0.0
O6 O-2 0.39 0.222 0.036 1 0.0
Nd3 Nd+3 0 0.111 0.25 1 0.0
Nd1 Nd+3 0 0.6314 0.25 1 0.0
